data_1567185
loop_
_publ_author_name
'Wickemeyer, Lucas'
'Aders, Niklas'
'Mix, Andreas'
'Neumann, Beate'
'Stammler, Hans-Georg'
'Cabrera-Trujillo, Jorge J'
'Fern\'andez, Israel'
'Mitzel, Norbert W.'

_publ_section_title
;
 Carbon dioxide reduction by an Al-O-P frustrated Lewis pair.
;
_journal_issue 27
_journal_name_full 'Chemical science'
_journal_page_first 8088
_journal_page_last 8094
_journal_paper_doi 10.1039/d2sc01870e
_journal_volume 13
_journal_year 2022
_chemical_formula_moiety 'C23 H55 Al O3 P Si4'
_chemical_formula_sum 'C23 H55 Al O3 P Si4'
_chemical_formula_weight 549.98
_space_group_crystal_system monoclinic
_space_group_IT_number 14
_space_group_name_Hall '-P 2yn'
_space_group_name_H-M_alt 'P 1 21/n 1'
_atom_sites_solution_hydrogens geom
_atom_sites_solution_primary dual
_audit_creation_date 2021-04-19
_audit_creation_method
;
Olex2 1.3
(compiled 2020.11.12 svn.r5f609507 for OlexSys, GUI svn.r6272)
;
_audit_update_record
;
2022-02-14 deposited with the CCDC.	2022-06-02 downloaded from the CCDC.
;
_cell_angle_alpha 90
_cell_angle_beta 119.12(2)
_cell_angle_gamma 90
_cell_formula_units_Z 4
_cell_length_a 11.738(2)
_cell_length_b 28.6426(13)
_cell_length_c 11.8207(18)
_cell_measurement_reflns_used 15683
_cell_measurement_temperature 220.0(1)
_cell_measurement_theta_max 27.8210
_cell_measurement_theta_min 3.4300
_cell_volume 3471.9(11)
_computing_cell_refinement 'CrysAlisPro 1.171.41.104a (Rigaku OD, 2021)'
_computing_data_collection 'CrysAlisPro 1.171.41.104a (Rigaku OD, 2021)'
_computing_data_reduction 'CrysAlisPro 1.171.41.104a (Rigaku OD, 2021)'
_computing_molecular_graphics 'Olex2 1.3 (Dolomanov et al., 2009)'
_computing_publication_material 'Olex2 1.3 (Dolomanov et al., 2009)'
_computing_structure_refinement 'SHELXL 2018/3 (Sheldrick, 2015)'
_computing_structure_solution 'SHELXT  (Sheldrick, 2015)'
_diffrn_ambient_environment N~2~
_diffrn_ambient_temperature 220.0(1)
_diffrn_detector 'CCD plate'
_diffrn_detector_area_resol_mean 5.3114
_diffrn_detector_type Atlas
_diffrn_measured_fraction_theta_full 0.999
_diffrn_measured_fraction_theta_max 0.997
_diffrn_measurement_details
;
List of Runs (angles in degrees, time in seconds):

  # Type    Start    End  Width  t~exp~   \w     \q     \k     \f   Frames
#--------------------------------------------------------------------------
  1  \w   -134.00 -61.00   1.00   16.00    --  -29.96-178.00-180.00   73
  2  \w   -104.00 -74.00   1.00   16.00    --  -29.96-178.00  90.00   30
  3  \w     -5.00  30.00   1.00   16.00    --  -29.96-112.00  91.96   35
  4  \w    -40.00  14.00   1.00   16.00    --  -29.96 -77.00-150.00   54
  5  \w   -106.00 -58.00   1.00   16.00    --  -29.96 178.00   0.00   48
  6  \w    -22.00 124.00   1.00   16.00    --   29.96  38.00-120.00  146
  7  \w     -5.00 122.00   1.00   16.00    --   29.96  57.00  90.00  127
  8  \w    -32.00  80.00   1.00   16.00    --   29.96 -38.00 -60.00  112
  9  \w    -55.00 121.00   1.00   16.00    --   29.96 -19.00  90.00  176
 10  \w     -4.00  73.00   1.00   16.00    --   29.96  57.00   0.00   77
;
_diffrn_measurement_device 'four-circle diffractometer'
_diffrn_measurement_device_type 'SuperNova, Dual, Cu at home/near, Atlas'
_diffrn_measurement_method '\w scans'
_diffrn_orient_matrix_type 'CrysAlisPro convention (1999,Acta A55,543-557)'
_diffrn_orient_matrix_UB_11 -0.0670504000
_diffrn_orient_matrix_UB_12 0.0044750000
_diffrn_orient_matrix_UB_13 -0.0425194000
_diffrn_orient_matrix_UB_21 -0.0081737000
_diffrn_orient_matrix_UB_22 0.0065441000
_diffrn_orient_matrix_UB_23 0.0535151000
_diffrn_orient_matrix_UB_31 0.0150503000
_diffrn_orient_matrix_UB_32 0.0235032000
_diffrn_orient_matrix_UB_33 -0.0067982000
_diffrn_radiation_monochromator mirror
_diffrn_radiation_probe x-ray
_diffrn_radiation_type 'Mo K\a'
_diffrn_radiation_wavelength 0.71073
_diffrn_reflns_av_R_equivalents 0.0418
_diffrn_reflns_av_unetI/netI 0.0274
_diffrn_reflns_Laue_measured_fraction_full 0.999
_diffrn_reflns_Laue_measured_fraction_max 0.997
_diffrn_reflns_limit_h_max 16
_diffrn_reflns_limit_h_min -16
_diffrn_reflns_limit_k_max 40
_diffrn_reflns_limit_k_min -40
_diffrn_reflns_limit_l_max 16
_diffrn_reflns_limit_l_min -16
_diffrn_reflns_number 64458
_diffrn_reflns_point_group_measured_fraction_full 0.999
_diffrn_reflns_point_group_measured_fraction_max 0.997
_diffrn_reflns_theta_full 25.242
_diffrn_reflns_theta_max 30.026
_diffrn_reflns_theta_min 2.432
_diffrn_source 'micro-focus sealed X-ray tube'
_diffrn_source_type 'SuperNova (Mo) X-ray Source'
_exptl_absorpt_coefficient_mu 0.262
_exptl_absorpt_correction_T_max 1.000
_exptl_absorpt_correction_T_min 0.563
_exptl_absorpt_correction_type gaussian
_exptl_absorpt_process_details
;
CrysAlisPro 1.171.41.104a (Rigaku Oxford Diffraction, 2021)
Numerical absorption correction based on gaussian integration over
a multifaceted crystal model
Empirical absorption correction using spherical harmonics,
implemented in SCALE3 ABSPACK scaling algorithm.
;
_exptl_crystal_colour 'clear colourless'
_exptl_crystal_colour_lustre clear
_exptl_crystal_colour_primary colourless
_exptl_crystal_density_diffrn 1.052
_exptl_crystal_description block
_exptl_crystal_F_000 1204
_exptl_crystal_size_max 0.346
_exptl_crystal_size_mid 0.298
_exptl_crystal_size_min 0.197
_refine_diff_density_max 0.656
_refine_diff_density_min -0.519
_refine_diff_density_rms 0.057
_refine_ls_extinction_method none
_refine_ls_goodness_of_fit_ref 1.035
_refine_ls_hydrogen_treatment constr
_refine_ls_matrix_type full
_refine_ls_number_parameters 443
_refine_ls_number_reflns 10143
_refine_ls_number_restraints 858
_refine_ls_restrained_S_all 1.168
_refine_ls_R_factor_all 0.0936
_refine_ls_R_factor_gt 0.0657
_refine_ls_shift/su_max 0.001
_refine_ls_shift/su_mean 0.000
_refine_ls_structure_factor_coef Fsqd
_refine_ls_weighting_details 'w=1/[\s^2^(Fo^2^)+(0.1135P)^2^+1.3608P] where P=(Fo^2^+2Fc^2^)/3'
_refine_ls_weighting_scheme calc
_refine_ls_wR_factor_gt 0.1914
_refine_ls_wR_factor_ref 0.2165
_reflns_Friedel_coverage 0.000
_reflns_number_gt 7019
_reflns_number_total 10143
_reflns_threshold_expression 'I > 2\s(I)'
_cod_data_source_file d2sc01870e2.cif
_cod_data_source_block compound5
_cod_depositor_comments 'Adding full bibliography for 1567184--1567187.cif.'
_cod_original_cell_volume 3471.9(10)
_cod_database_code 1567185
_shelx_shelxl_version_number 2018/3
_chemical_oxdiff_formula C23H55AlO3PSi4
_shelx_space_group_comment
;
The symmetry employed for this shelxl refinement is uniquely defined
by the following loop, which should always be used as a source of
symmetry information in preference to the above space-group names.
They are only intended as comments.
;
_reflns_odcompleteness_completeness 99.89
_reflns_odcompleteness_iscentric 1
_reflns_odcompleteness_theta 29.97
_olex2_refinement_description
;
1. Fixed Uiso
 At 1.2 times of:
  All C(H) groups
 At 1.5 times of:
  All C(H,H,H) groups
2. Restrained distances
 Si2-C15 \\sim Si2B-C15B \\sim Si2B-C16B \\sim Si2B-C14B \\sim Si2-C14 \\sim
Si2-C16 \\sim Si1-C11 ~
 Si1B-C11B \\sim Si1-C13 \\sim Si1-C12 \\sim Si1B-C12B \\sim Si1B-C13B \\sim
Si4-C22 \\sim Si4-C21 ~
 Si4-C23 \\sim Si4B-C22B \\sim Si4B-C21B \\sim Si4B-C23B \\sim Si3-C19 \\sim
Si3-C20 \\sim Si3B-C19B ~
 Si3B-C20B \\sim Si3B-C18B \\sim Si3-C18
 with sigma of 0.02
3. Uiso/Uaniso restraints and constraints
Si1 \\sim Si1B \\sim Si2 \\sim Si2B \\sim Si3 \\sim Si3B \\sim Si4 \\sim Si4B
\\sim C11 \\sim C11B \\sim C12 \\sim C12B \\sim C13 \\sim C13B \\sim C14 \\sim
C14B \\sim C15 \\sim C15B \\sim C16 \\sim C16B \\sim C17 \\sim C17B \\sim C18
\\sim C18B \\sim C19 \\sim C19B \\sim C20 \\sim C20B \\sim C21 \\sim C21B \\sim
C22 \\sim C22B \\sim C23 \\sim C23B: within 2A with sigma of 0.01 and sigma for
terminal atoms of 0.02 within 2A
Uanis(Si1) \\sim Ueq, Uanis(C16) \\sim Ueq, Uanis(C18B) \\sim Ueq, Uanis(Si3B)
\\sim Ueq, Uanis(C20B) \\sim Ueq, Uanis(Si2B) \\sim Ueq, Uanis(C13B) \\sim Ueq,
Uanis(Si2) \\sim Ueq, Uanis(C12) \\sim Ueq, Uanis(C17) \\sim Ueq, Uanis(C20)
\\sim Ueq, Uanis(Si4) \\sim Ueq, Uanis(C23B) \\sim Ueq, Uanis(C16B) \\sim Ueq,
Uanis(C21) \\sim Ueq, Uanis(C22B) \\sim Ueq, Uanis(C23) \\sim Ueq, Uanis(C17B)
\\sim Ueq, Uanis(C14) \\sim Ueq, Uanis(C13) \\sim Ueq, Uanis(C21B) \\sim Ueq,
Uanis(Si3) \\sim Ueq, Uanis(C19) \\sim Ueq, Uanis(Si4B) \\sim Ueq, Uanis(C15B)
\\sim Ueq, Uanis(C19B) \\sim Ueq, Uanis(C12B) \\sim Ueq, Uanis(C18) \\sim Ueq,
Uanis(C11) \\sim Ueq, Uanis(C14B) \\sim Ueq, Uanis(Si1B) \\sim Ueq, Uanis(C22)
\\sim Ueq, Uanis(C15) \\sim Ueq, Uanis(C11B) \\sim Ueq: with sigma of 0.01 and
sigma for terminal atoms of 0.02
4. Others
 Sof(Si1B)=Sof(Si2B)=Sof(Si3B)=Sof(Si4B)=Sof(H10)=Sof(C11B)=Sof(H11D)=
 Sof(H11E)=Sof(H11F)=Sof(C12B)=Sof(H12A)=Sof(H12B)=Sof(H12C)=Sof(C13B)=
 Sof(H13A)=Sof(H13B)=Sof(H13C)=Sof(C14B)=Sof(H14A)=Sof(H14B)=Sof(H14C)=
 Sof(C15B)=Sof(H15D)=Sof(H15E)=Sof(H15F)=Sof(C16B)=Sof(H16D)=Sof(H16E)=
 Sof(H16F)=Sof(C17B)=Sof(C18B)=Sof(H18D)=Sof(H18E)=Sof(H18F)=Sof(C19B)=
 Sof(H19C)=Sof(H19A)=Sof(H19B)=Sof(C20B)=Sof(H20A)=Sof(H20B)=Sof(H20C)=
 Sof(C21B)=Sof(H21D)=Sof(H21E)=Sof(H21F)=Sof(C22B)=Sof(H22D)=Sof(H22E)=
 Sof(H22F)=Sof(C23B)=Sof(H23D)=Sof(H23E)=Sof(H23F)=1-FVAR(1)
 Sof(Si1)=Sof(Si2)=Sof(Si3)=Sof(Si4)=Sof(C11)=Sof(H11A)=Sof(H11B)=Sof(H11C)=
 Sof(C12)=Sof(H12D)=Sof(H12E)=Sof(H12F)=Sof(C13)=Sof(H13D)=Sof(H13E)=Sof(H13F)=
 Sof(C14)=Sof(H14D)=Sof(H14E)=Sof(H14F)=Sof(C15)=Sof(H15A)=Sof(H15B)=Sof(H15C)=
 Sof(C16)=Sof(H16A)=Sof(H16B)=Sof(H16C)=Sof(C17)=Sof(H17)=Sof(C18)=Sof(H18A)=
 Sof(H18B)=Sof(H18C)=Sof(C19)=Sof(H19D)=Sof(H19E)=Sof(H19F)=Sof(C20)=Sof(H20D)=
 Sof(H20E)=Sof(H20F)=Sof(C21)=Sof(H21A)=Sof(H21B)=Sof(H21C)=Sof(C22)=Sof(H22A)=
 Sof(H22B)=Sof(H22C)=Sof(C23)=Sof(H23A)=Sof(H23B)=Sof(H23C)=FVAR(1)
5.a Ternary CH refined with riding coordinates:
 C10(H10), C17(H17)
5.b Me refined with riding coordinates:
 C3(H3A,H3B,H3C), C4(H4A,H4B,H4C), C5(H5A,H5B,H5C), C7(H7A,H7B,H7C), C8(H8A,
 H8B,H8C), C9(H9A,H9B,H9C), C11(H11A,H11B,H11C), C11B(H11D,H11E,H11F), C12(H12D,
 H12E,H12F), C12B(H12A,H12B,H12C), C13(H13D,H13E,H13F), C13B(H13A,H13B,H13C),
 C14(H14D,H14E,H14F), C14B(H14A,H14B,H14C), C15(H15A,H15B,H15C), C15B(H15D,H15E,
 H15F), C16(H16A,H16B,H16C), C16B(H16D,H16E,H16F), C18(H18A,H18B,H18C),
 C18B(H18D,H18E,H18F), C19(H19D,H19E,H19F), C19B(H19A,H19B,H19C), C20(H20D,H20E,
 H20F), C20B(H20A,H20B,H20C), C21(H21A,H21B,H21C), C21B(H21D,H21E,H21F),
 C22(H22A,H22B,H22C), C22B(H22D,H22E,H22F), C23(H23A,H23B,H23C), C23B(H23D,H23E,
 H23F)
;
_olex2_submission_special_instructions 'No special instructions were received'
_oxdiff_exptl_absorpt_empirical_details
;
Empirical correction (ABSPACK) includes:
- Absorption correction using spherical harmonics
- Frame scaling
;
_oxdiff_exptl_absorpt_empirical_full_max 1.275
_oxdiff_exptl_absorpt_empirical_full_min 0.859

loop_
_space_group_symop_operation_xyz
'x, y, z'
'-x+1/2, y+1/2, -z+1/2'
'-x, -y, -z'
'x-1/2, -y-1/2, z-1/2'

loop_
_atom_site_label
_atom_site_type_symbol
_atom_site_fract_x
_atom_site_fract_y
_atom_site_fract_z
_atom_site_U_iso_or_equiv
_atom_site_adp_type
_atom_site_occupancy
_atom_site_site_symmetry_order
_atom_site_calc_flag
_atom_site_refinement_flags_posn
_atom_site_refinement_flags_adp
_atom_site_refinement_flags_occupancy
_atom_site_disorder_assembly
_atom_site_disorder_group
P1 P 0.50928(5) 0.34200(2) 0.49926(5) 0.04118(15) Uani 1 1 d . . . . .
Si1 Si 0.7880(3) 0.38360(14) 0.9899(3) 0.0757(8) Uani 0.507(2) 1 d D U P A 1
Si1B Si 0.7436(4) 0.38049(12) 1.0087(3) 0.0896(11) Uani 0.493(2) 1 d D U P A 2
Si2 Si 0.6316(2) 0.47541(6) 0.84121(17) 0.0703(6) Uani 0.507(2) 1 d D U P A 1
Si2B Si 0.70910(18) 0.46631(5) 0.82819(16) 0.0580(4) Uani 0.493(2) 1 d D U P A 2
Si3 Si 0.1747(2) 0.40905(9) 0.60434(18) 0.0668(5) Uani 0.507(2) 1 d D U P A 1
Si3B Si 0.22945(19) 0.43092(7) 0.6427(2) 0.0618(5) Uani 0.493(2) 1 d D U P A 2
Si4 Si 0.30095(17) 0.33170(6) 0.81829(16) 0.0525(4) Uani 0.507(2) 1 d D U P A 1
Si4B Si 0.2469(3) 0.32756(9) 0.7436(4) 0.0985(8) Uani 0.493(2) 1 d D U P A 2
Al1 Al 0.49437(6) 0.37584(2) 0.72299(6) 0.04111(16) Uani 1 1 d . . . . .
O1 O 0.47849(14) 0.38426(5) 0.56034(13) 0.0398(3) Uani 1 1 d . . . . .
O2 O 0.54282(18) 0.31445(5) 0.72304(16) 0.0556(4) Uani 1 1 d . . . . .
O3 O 0.57629(19) 0.25653(6) 0.6146(2) 0.0668(5) Uani 1 1 d . . . . .
C1 C 0.5493(2) 0.29653(7) 0.6264(2) 0.0482(5) Uani 1 1 d . . . . .
C2 C 0.3641(2) 0.32296(9) 0.3525(2) 0.0531(5) Uani 1 1 d . . . . .
C3 C 0.2650(2) 0.30922(12) 0.3961(3) 0.0690(8) Uani 1 1 d . . . . .
H3A H 0.247449 0.335925 0.435704 0.103 Uiso 1 1 calc R U . . .
H3B H 0.184600 0.299074 0.321604 0.103 Uiso 1 1 calc R U . . .
H3C H 0.300251 0.283967 0.458428 0.103 Uiso 1 1 calc R U . . .
C4 C 0.3913(3) 0.28045(11) 0.2897(3) 0.0750(8) Uani 1 1 d . . . . .
H4A H 0.453929 0.288965 0.261996 0.112 Uiso 1 1 calc R U . . .
H4B H 0.426472 0.255233 0.352210 0.112 Uiso 1 1 calc R U . . .
H4C H 0.310821 0.270340 0.215385 0.112 Uiso 1 1 calc R U . . .
C5 C 0.3091(4) 0.36368(13) 0.2552(3) 0.0906(11) Uani 1 1 d . . . . .
H5A H 0.371758 0.372344 0.227653 0.136 Uiso 1 1 calc R U . . .
H5B H 0.228219 0.354072 0.180462 0.136 Uiso 1 1 calc R U . . .
H5C H 0.292759 0.390241 0.296155 0.136 Uiso 1 1 calc R U . . .
C6 C 0.6577(3) 0.35335(10) 0.4877(3) 0.0599(6) Uani 1 1 d . . . . .
C7 C 0.7637(3) 0.36274(15) 0.6275(4) 0.0911(11) Uani 1 1 d . . . . .
H7A H 0.775523 0.335175 0.679767 0.137 Uiso 1 1 calc R U . . .
H7B H 0.844993 0.370190 0.628919 0.137 Uiso 1 1 calc R U . . .
H7C H 0.737655 0.388789 0.662229 0.137 Uiso 1 1 calc R U . . .
C8 C 0.6390(4) 0.39634(14) 0.4060(5) 0.1043(14) Uani 1 1 d . . . . .
H8A H 0.613585 0.422462 0.440996 0.156 Uiso 1 1 calc R U . . .
H8B H 0.720115 0.403670 0.406782 0.156 Uiso 1 1 calc R U . . .
H8C H 0.571459 0.390433 0.317694 0.156 Uiso 1 1 calc R U . . .
C9 C 0.6980(3) 0.31122(13) 0.4354(4) 0.0935(12) Uani 1 1 d . . . . .
H9A H 0.709310 0.284203 0.489380 0.140 Uiso 1 1 calc R U . . .
H9B H 0.630811 0.304781 0.347366 0.140 Uiso 1 1 calc R U . . .
H9C H 0.779467 0.318018 0.436455 0.140 Uiso 1 1 calc R U . . .
C10 C 0.6348(3) 0.41242(9) 0.8637(2) 0.0608(6) Uani 1 1 d . . . . .
H10 H 0.582011 0.428452 0.896556 0.073 Uiso 0.493(2) 1 calc R U P A 2
C11 C 0.8177(12) 0.4031(4) 1.1583(8) 0.117(3) Uani 0.507(2) 1 d D U P A 1
H11A H 0.813349 0.436833 1.160736 0.176 Uiso 0.507(2) 1 calc R U P A 1
H11B H 0.751538 0.389525 1.174927 0.176 Uiso 0.507(2) 1 calc R U P A 1
H11C H 0.903209 0.392598 1.223936 0.176 Uiso 0.507(2) 1 calc R U P A 1
C11B C 0.8817(12) 0.4159(4) 1.1387(10) 0.139(5) Uani 0.493(2) 1 d D U P A 2
H11D H 0.934591 0.396052 1.212276 0.209 Uiso 0.493(2) 1 calc R U P A 2
H11E H 0.935277 0.428611 1.104291 0.209 Uiso 0.493(2) 1 calc R U P A 2
H11F H 0.845963 0.441324 1.166036 0.209 Uiso 0.493(2) 1 calc R U P A 2
C12 C 0.7969(9) 0.3201(3) 0.9888(10) 0.104(3) Uani 0.507(2) 1 d D U P A 1
H12D H 0.880551 0.309844 1.058464 0.156 Uiso 0.507(2) 1 calc R U P A 1
H12E H 0.727460 0.306861 1.000832 0.156 Uiso 0.507(2) 1 calc R U P A 1
H12F H 0.787466 0.309725 0.906545 0.156 Uiso 0.507(2) 1 calc R U P A 1
C12B C 0.8538(11) 0.3411(4) 0.9729(11) 0.142(5) Uani 0.493(2) 1 d D U P A 2
H12A H 0.912213 0.323897 1.050463 0.213 Uiso 0.493(2) 1 calc R U P A 2
H12B H 0.800529 0.319268 0.904603 0.213 Uiso 0.493(2) 1 calc R U P A 2
H12C H 0.904373 0.360028 0.945455 0.213 Uiso 0.493(2) 1 calc R U P A 2
C13 C 0.9268(9) 0.4118(4) 0.9664(12) 0.152(4) Uani 0.507(2) 1 d D U P A 1
H13D H 0.920175 0.445519 0.967307 0.228 Uiso 0.507(2) 1 calc R U P A 1
H13E H 1.010873 0.401955 1.036099 0.228 Uiso 0.507(2) 1 calc R U P A 1
H13F H 0.918107 0.401845 0.884125 0.228 Uiso 0.507(2) 1 calc R U P A 1
C13B C 0.6409(13) 0.3427(4) 1.0566(10) 0.162(5) Uani 0.493(2) 1 d D U P A 2
H13A H 0.697580 0.325294 1.134319 0.243 Uiso 0.493(2) 1 calc R U P A 2
H13B H 0.583360 0.362441 1.073040 0.243 Uiso 0.493(2) 1 calc R U P A 2
H13C H 0.589402 0.321172 0.986912 0.243 Uiso 0.493(2) 1 calc R U P A 2
C14 C 0.6514(11) 0.4880(5) 0.6930(10) 0.091(3) Uani 0.507(2) 1 d D U P A 1
H14D H 0.649869 0.521517 0.679865 0.137 Uiso 0.507(2) 1 calc R U P A 1
H14E H 0.733907 0.475461 0.706767 0.137 Uiso 0.507(2) 1 calc R U P A 1
H14F H 0.580550 0.473578 0.617262 0.137 Uiso 0.507(2) 1 calc R U P A 1
C14B C 0.5955(10) 0.4904(4) 0.6565(8) 0.075(2) Uani 0.493(2) 1 d D U P A 2
H14A H 0.508086 0.494002 0.644310 0.112 Uiso 0.493(2) 1 calc R U P A 2
H14B H 0.627701 0.520443 0.646572 0.112 Uiso 0.493(2) 1 calc R U P A 2
H14C H 0.593800 0.468781 0.592491 0.112 Uiso 0.493(2) 1 calc R U P A 2
C15 C 0.7623(12) 0.5111(5) 0.9703(13) 0.123(4) Uani 0.507(2) 1 d D U P A 1
H15A H 0.748404 0.543765 0.945576 0.185 Uiso 0.507(2) 1 calc R U P A 1
H15B H 0.760282 0.506926 1.050725 0.185 Uiso 0.507(2) 1 calc R U P A 1
H15C H 0.846366 0.501248 0.981910 0.185 Uiso 0.507(2) 1 calc R U P A 1
C15B C 0.7051(11) 0.5153(4) 0.9343(10) 0.094(3) Uani 0.493(2) 1 d D U P A 2
H15D H 0.617172 0.518746 0.920812 0.141 Uiso 0.493(2) 1 calc R U P A 2
H15E H 0.763905 0.507975 1.024472 0.141 Uiso 0.493(2) 1 calc R U P A 2
H15F H 0.732252 0.544223 0.911769 0.141 Uiso 0.493(2) 1 calc R U P A 2
C16 C 0.4771(10) 0.5011(3) 0.8268(12) 0.127(3) Uani 0.507(2) 1 d D U P A 1
H16A H 0.476892 0.534627 0.814930 0.191 Uiso 0.507(2) 1 calc R U P A 1
H16B H 0.402226 0.487396 0.753087 0.191 Uiso 0.507(2) 1 calc R U P A 1
H16C H 0.472674 0.494536 0.905123 0.191 Uiso 0.507(2) 1 calc R U P A 1
C16B C 0.8776(7) 0.4592(3) 0.8529(11) 0.119(3) Uani 0.493(2) 1 d D U P A 2
H16D H 0.878701 0.434100 0.798293 0.178 Uiso 0.493(2) 1 calc R U P A 2
H16E H 0.905054 0.488014 0.830204 0.178 Uiso 0.493(2) 1 calc R U P A 2
H16F H 0.936707 0.451767 0.942908 0.178 Uiso 0.493(2) 1 calc R U P A 2
C17 C 0.3246(9) 0.3821(3) 0.7376(7) 0.0430(12) Uani 0.507(2) 1 d . U P A 1
H17 H 0.351101 0.406181 0.805906 0.052 Uiso 0.507(2) 1 calc R U P A 1
C17B C 0.3299(11) 0.3754(4) 0.7091(10) 0.0656(19) Uani 0.493(2) 1 d . U P A 2
C18 C 0.2137(10) 0.4492(4) 0.4957(9) 0.074(2) Uani 0.507(2) 1 d D U P A 1
H18A H 0.133456 0.462459 0.427769 0.111 Uiso 0.507(2) 1 calc R U P A 1
H18B H 0.271445 0.474088 0.547680 0.111 Uiso 0.507(2) 1 calc R U P A 1
H18C H 0.255862 0.431053 0.457083 0.111 Uiso 0.507(2) 1 calc R U P A 1
C18B C 0.1742(13) 0.4344(4) 0.4652(9) 0.096(3) Uani 0.493(2) 1 d D U P A 2
H18D H 0.124162 0.406755 0.422295 0.143 Uiso 0.493(2) 1 calc R U P A 2
H18E H 0.120186 0.461924 0.429019 0.143 Uiso 0.493(2) 1 calc R U P A 2
H18F H 0.249635 0.436448 0.452385 0.143 Uiso 0.493(2) 1 calc R U P A 2
C19 C 0.0993(9) 0.4483(4) 0.6785(11) 0.082(3) Uani 0.507(2) 1 d D U P A 1
H19D H 0.021060 0.462645 0.610279 0.124 Uiso 0.507(2) 1 calc R U P A 1
H19E H 0.076973 0.430015 0.734005 0.124 Uiso 0.507(2) 1 calc R U P A 1
H19F H 0.161056 0.472469 0.729318 0.124 Uiso 0.507(2) 1 calc R U P A 1
C19B C 0.0705(11) 0.4347(5) 0.6433(14) 0.111(4) Uani 0.493(2) 1 d D U P A 2
H19C H 0.017388 0.407686 0.599340 0.166 Uiso 0.493(2) 1 calc R U P A 2
H19A H 0.086714 0.435395 0.731996 0.166 Uiso 0.493(2) 1 calc R U P A 2
H19B H 0.024959 0.462897 0.598976 0.166 Uiso 0.493(2) 1 calc R U P A 2
C20 C 0.0423(6) 0.3667(3) 0.5039(7) 0.098(2) Uani 0.507(2) 1 d D U P A 1
H20D H -0.031677 0.383456 0.437126 0.147 Uiso 0.507(2) 1 calc R U P A 1
H20E H 0.074428 0.344568 0.463801 0.147 Uiso 0.507(2) 1 calc R U P A 1
H20F H 0.015614 0.350050 0.558575 0.147 Uiso 0.507(2) 1 calc R U P A 1
C20B C 0.3256(9) 0.4834(3) 0.7280(13) 0.140(4) Uani 0.493(2) 1 d D U P A 2
H20A H 0.353380 0.480973 0.819585 0.210 Uiso 0.493(2) 1 calc R U P A 2
H20B H 0.401648 0.485601 0.716111 0.210 Uiso 0.493(2) 1 calc R U P A 2
H20C H 0.272199 0.511078 0.692745 0.210 Uiso 0.493(2) 1 calc R U P A 2
C21 C 0.4488(8) 0.3195(4) 0.9773(7) 0.110(3) Uani 0.507(2) 1 d D U P A 1
H21A H 0.432768 0.292569 1.017291 0.165 Uiso 0.507(2) 1 calc R U P A 1
H21B H 0.522381 0.313194 0.963558 0.165 Uiso 0.507(2) 1 calc R U P A 1
H21C H 0.468055 0.346408 1.033528 0.165 Uiso 0.507(2) 1 calc R U P A 1
C21B C 0.0838(9) 0.3153(4) 0.5903(11) 0.149(4) Uani 0.493(2) 1 d D U P A 2
H21D H 0.038978 0.290057 0.607261 0.224 Uiso 0.493(2) 1 calc R U P A 2
H21E H 0.030088 0.343139 0.566173 0.224 Uiso 0.493(2) 1 calc R U P A 2
H21F H 0.100032 0.306419 0.520231 0.224 Uiso 0.493(2) 1 calc R U P A 2
C22 C 0.1576(9) 0.3386(5) 0.8458(12) 0.097(3) Uani 0.507(2) 1 d D U P A 1
H22A H 0.149224 0.311023 0.888724 0.146 Uiso 0.507(2) 1 calc R U P A 1
H22B H 0.170413 0.365802 0.899589 0.146 Uiso 0.507(2) 1 calc R U P A 1
H22C H 0.078977 0.342600 0.763188 0.146 Uiso 0.507(2) 1 calc R U P A 1
C22B C 0.2055(14) 0.3374(7) 0.8782(13) 0.122(4) Uani 0.493(2) 1 d D U P A 2
H22D H 0.162304 0.309942 0.887317 0.183 Uiso 0.493(2) 1 calc R U P A 2
H22E H 0.284976 0.343165 0.958901 0.183 Uiso 0.493(2) 1 calc R U P A 2
H22F H 0.148057 0.364173 0.857275 0.183 Uiso 0.493(2) 1 calc R U P A 2
C23 C 0.2664(10) 0.2747(2) 0.7227(8) 0.090(2) Uani 0.507(2) 1 d D U P A 1
H23A H 0.254965 0.249623 0.771384 0.135 Uiso 0.507(2) 1 calc R U P A 1
H23B H 0.187596 0.278154 0.640028 0.135 Uiso 0.507(2) 1 calc R U P A 1
H23C H 0.339083 0.267525 0.708348 0.135 Uiso 0.507(2) 1 calc R U P A 1
C23B C 0.3601(11) 0.2730(3) 0.8017(13) 0.120(3) Uani 0.493(2) 1 d D U P A 2
H23D H 0.316373 0.247773 0.819922 0.180 Uiso 0.493(2) 1 calc R U P A 2
H23E H 0.379842 0.263418 0.734453 0.180 Uiso 0.493(2) 1 calc R U P A 2
H23F H 0.440378 0.280749 0.879617 0.180 Uiso 0.493(2) 1 calc R U P A 2

loop_
_atom_site_aniso_label
_atom_site_aniso_U_11
_atom_site_aniso_U_22
_atom_site_aniso_U_33
_atom_site_aniso_U_23
_atom_site_aniso_U_13
_atom_site_aniso_U_12
P1 0.0363(3) 0.0356(3) 0.0466(3) -0.0011(2) 0.0162(2) -0.00046(18)
Si1 0.0493(11) 0.0906(15) 0.0546(14) -0.0093(11) -0.0003(8) 0.0078(10)
Si1B 0.108(3) 0.0671(13) 0.0442(10) 0.0009(8) -0.0014(15) 0.0213(17)
Si2 0.0790(12) 0.0490(8) 0.0679(10) -0.0098(7) 0.0239(8) -0.0197(8)
Si2B 0.0672(10) 0.0427(7) 0.0705(9) -0.0203(6) 0.0385(8) -0.0182(6)
Si3 0.0619(10) 0.0849(13) 0.0652(10) 0.0149(9) 0.0401(9) 0.0224(9)
Si3B 0.0543(9) 0.0581(9) 0.0916(12) 0.0066(8) 0.0502(9) 0.0049(7)
Si4 0.0550(9) 0.0596(8) 0.0488(8) 0.0067(7) 0.0300(7) -0.0067(6)
Si4B 0.122(2) 0.0712(12) 0.158(2) 0.0019(16) 0.1116(19) -0.0137(13)
Al1 0.0405(3) 0.0358(3) 0.0387(3) 0.0023(2) 0.0128(2) -0.0043(2)
O1 0.0401(7) 0.0331(6) 0.0412(7) 0.0014(5) 0.0158(6) -0.0007(5)
O2 0.0659(10) 0.0376(7) 0.0459(8) 0.0064(6) 0.0137(7) 0.0013(7)
O3 0.0649(11) 0.0376(8) 0.0787(12) 0.0027(8) 0.0199(10) 0.0102(7)
C1 0.0368(10) 0.0357(10) 0.0546(12) 0.0027(9) 0.0085(9) -0.0003(8)
C2 0.0487(12) 0.0525(13) 0.0477(12) -0.0094(10) 0.0153(10) -0.0023(10)
C3 0.0414(12) 0.087(2) 0.0699(17) -0.0257(15) 0.0203(12) -0.0140(12)
C4 0.0676(17) 0.0777(19) 0.0759(19) -0.0365(16) 0.0320(15) -0.0126(14)
C5 0.093(2) 0.090(2) 0.0499(15) 0.0097(15) 0.0042(15) 0.0063(19)
C6 0.0522(13) 0.0562(14) 0.0814(18) -0.0066(12) 0.0404(13) -0.0053(11)
C7 0.0456(15) 0.115(3) 0.111(3) -0.028(2) 0.0364(17) -0.0259(16)
C8 0.109(3) 0.093(3) 0.156(4) 0.032(3) 0.100(3) 0.003(2)
C9 0.069(2) 0.088(2) 0.144(3) -0.035(2) 0.069(2) -0.0043(17)
C10 0.0584(14) 0.0475(12) 0.0491(12) -0.0029(10) 0.0048(11) -0.0074(10)
C11 0.117(7) 0.139(7) 0.055(4) -0.004(4) 0.010(4) -0.004(6)
C11B 0.140(8) 0.107(6) 0.073(5) -0.006(4) -0.026(5) -0.016(6)
C12 0.083(5) 0.080(5) 0.093(5) 0.018(4) 0.000(4) 0.034(4)
C12B 0.121(7) 0.093(6) 0.108(6) -0.007(5) -0.026(5) 0.047(5)
C13 0.073(5) 0.172(8) 0.181(8) -0.047(7) 0.039(5) -0.026(5)
C13B 0.239(11) 0.129(8) 0.092(6) 0.042(5) 0.059(7) -0.022(7)
C14 0.105(7) 0.067(4) 0.099(6) 0.008(5) 0.047(5) -0.022(5)
C14B 0.102(6) 0.043(3) 0.071(4) 0.006(3) 0.037(4) -0.010(5)
C15 0.114(7) 0.076(5) 0.120(7) -0.033(5) 0.010(6) -0.033(5)
C15B 0.105(7) 0.062(4) 0.090(6) -0.022(4) 0.028(5) -0.010(5)
C16 0.140(7) 0.079(5) 0.182(8) -0.013(5) 0.094(6) 0.003(5)
C16B 0.083(5) 0.114(6) 0.168(7) -0.056(5) 0.068(5) -0.045(4)
C17 0.050(2) 0.044(2) 0.052(2) -0.0026(18) 0.0381(19) -0.0001(17)
C17B 0.058(3) 0.064(3) 0.089(4) 0.019(3) 0.047(3) 0.000(2)
C18 0.069(5) 0.079(5) 0.080(5) 0.031(4) 0.041(4) 0.030(4)
C18B 0.094(7) 0.091(7) 0.089(5) 0.014(5) 0.035(5) 0.039(5)
C19 0.070(5) 0.099(6) 0.089(5) -0.017(4) 0.047(4) 0.019(4)
C19B 0.077(5) 0.127(8) 0.140(8) 0.025(6) 0.061(5) 0.007(5)
C20 0.053(3) 0.165(7) 0.073(4) -0.015(4) 0.028(3) -0.001(4)
C20B 0.103(6) 0.088(5) 0.214(9) -0.040(6) 0.065(6) 0.015(4)
C21 0.097(5) 0.159(7) 0.077(4) 0.040(5) 0.045(4) 0.010(5)
C21B 0.097(6) 0.125(7) 0.220(9) -0.040(7) 0.073(6) -0.030(5)
C22 0.069(4) 0.120(6) 0.123(6) 0.034(5) 0.063(4) -0.010(4)
C22B 0.134(8) 0.131(7) 0.118(7) 0.003(6) 0.074(6) -0.012(8)
C23 0.138(6) 0.059(3) 0.098(5) -0.010(3) 0.076(4) -0.042(4)
C23B 0.142(7) 0.089(5) 0.162(7) 0.027(5) 0.101(6) -0.010(5)

loop_
_atom_type_symbol
_atom_type_description
_atom_type_scat_dispersion_real
_atom_type_scat_dispersion_imag
_atom_type_scat_source
C C 0.0033 0.0016 'International Tables Vol C Tables 4.2.6.8 and 6.1.1.4'
H H 0.0000 0.0000 'International Tables Vol C Tables 4.2.6.8 and 6.1.1.4'
Al Al 0.0645 0.0514 'International Tables Vol C Tables 4.2.6.8 and 6.1.1.4'
O O 0.0106 0.0060 'International Tables Vol C Tables 4.2.6.8 and 6.1.1.4'
P P 0.1023 0.0942 'International Tables Vol C Tables 4.2.6.8 and 6.1.1.4'
Si Si 0.0817 0.0704 'International Tables Vol C Tables 4.2.6.8 and 6.1.1.4'

loop_
_exptl_crystal_face_index_h
_exptl_crystal_face_index_k
_exptl_crystal_face_index_l
_exptl_crystal_face_perp_dist
0 0 -1 0.0641
0 0 1 0.1331
1 1 -1 0.1471
1 -1 -2 0.1229
-1 1 2 0.1432
0 -1 -1 0.1054
0 1 1 0.1443
0 -1 1 0.1227
-1 -1 0 0.1268
1 1 0 0.1718
-1 1 0 0.1187
1 -1 0 0.1649
1 0 0 0.1487
-1 0 0 0.1232
0 1 0 0.1446
0 -1 0 0.1534
-1 1 1 0.1494
1 -1 -1 0.1559
-6 32 10 0.1485
10 -15 6 0.1503
-3 33 -6 0.1278
9 34 -4 0.1535

loop_
_geom_angle_atom_site_label_1
_geom_angle_atom_site_label_2
_geom_angle_atom_site_label_3
_geom_angle
_geom_angle_site_symmetry_1
_geom_angle_site_symmetry_3
_geom_angle_publ_flag
O1 P1 C1 101.26(10) . . ?
O1 P1 C2 110.90(10) . . ?
O1 P1 C6 110.01(10) . . ?
C2 P1 C1 108.01(11) . . ?
C2 P1 C6 117.50(13) . . ?
C6 P1 C1 107.84(12) . . ?
C10 Si1 C11 108.4(4) . . ?
C10 Si1 C13 104.3(4) . . ?
C11 Si1 C13 106.4(5) . . ?
C12 Si1 C10 118.0(3) . . ?
C12 Si1 C11 108.3(6) . . ?
C12 Si1 C13 110.9(6) . . ?
C10 Si1B C11B 115.3(4) . . ?
C10 Si1B C12B 109.3(4) . . ?
C10 Si1B C13B 108.2(4) . . ?
C11B Si1B C12B 95.3(7) . . ?
C11B Si1B C13B 118.7(6) . . ?
C13B Si1B C12B 109.0(6) . . ?
C10 Si2 C14 108.6(5) . . ?
C10 Si2 C15 118.4(5) . . ?
C10 Si2 C16 110.5(3) . . ?
C15 Si2 C14 103.2(7) . . ?
C15 Si2 C16 103.5(6) . . ?
C16 Si2 C14 112.6(5) . . ?
C10 Si2B C14B 111.2(3) . . ?
C15B Si2B C10 106.9(5) . . ?
C15B Si2B C14B 101.8(5) . . ?
C16B Si2B C10 116.0(4) . . ?
C16B Si2B C14B 109.9(5) . . ?
C16B Si2B C15B 110.1(5) . . ?
C17 Si3 C18 112.1(4) . . ?
C17 Si3 C19 108.5(4) . . ?
C17 Si3 C20 114.7(4) . . ?
C19 Si3 C18 105.7(6) . . ?
C20 Si3 C18 110.8(4) . . ?
C20 Si3 C19 104.4(4) . . ?
C18B Si3B C17B 108.3(5) . . ?
C18B Si3B C19B 101.5(7) . . ?
C19B Si3B C17B 117.7(6) . . ?
C20B Si3B C17B 111.2(5) . . ?
C20B Si3B C18B 110.6(6) . . ?
C20B Si3B C19B 107.2(6) . . ?
C17 Si4 C21 111.7(4) . . ?
C17 Si4 C22 112.6(5) . . ?
C17 Si4 C23 114.1(3) . . ?
C21 Si4 C22 108.6(5) . . ?
C21 Si4 C23 105.1(5) . . ?
C22 Si4 C23 104.0(5) . . ?
C17B Si4B C21B 108.6(5) . . ?
C17B Si4B C22B 117.1(6) . . ?
C17B Si4B C23B 109.4(4) . . ?
C21B Si4B C23B 112.4(6) . . ?
C22B Si4B C21B 105.9(6) . . ?
C22B Si4B C23B 103.5(7) . . ?
O1 Al1 C10 115.14(10) . . ?
O1 Al1 C17 117.1(2) . . ?
O1 Al1 C17B 109.5(3) . . ?
O2 Al1 O1 89.99(7) . . ?
O2 Al1 C10 111.92(10) . . ?
O2 Al1 C17 112.8(2) . . ?
O2 Al1 C17B 107.5(3) . . ?
C10 Al1 C17 108.8(2) . . ?
C17B Al1 C10 118.9(3) . . ?
P1 O1 Al1 117.10(8) . . ?
C1 O2 Al1 122.02(14) . . ?
O2 C1 P1 109.60(15) . . ?
O3 C1 P1 122.8(2) . . ?
O3 C1 O2 127.6(2) . . ?
C3 C2 P1 105.48(17) . . ?
C3 C2 C4 109.2(2) . . ?
C3 C2 C5 109.5(3) . . ?
C4 C2 P1 112.18(18) . . ?
C4 C2 C5 110.4(3) . . ?
C5 C2 P1 109.9(2) . . ?
C2 C3 H3A 109.5 . . ?
C2 C3 H3B 109.5 . . ?
C2 C3 H3C 109.5 . . ?
H3A C3 H3B 109.5 . . ?
H3A C3 H3C 109.5 . . ?
H3B C3 H3C 109.5 . . ?
C2 C4 H4A 109.5 . . ?
C2 C4 H4B 109.5 . . ?
C2 C4 H4C 109.5 . . ?
H4A C4 H4B 109.5 . . ?
H4A C4 H4C 109.5 . . ?
H4B C4 H4C 109.5 . . ?
C2 C5 H5A 109.5 . . ?
C2 C5 H5B 109.5 . . ?
C2 C5 H5C 109.5 . . ?
H5A C5 H5B 109.5 . . ?
H5A C5 H5C 109.5 . . ?
H5B C5 H5C 109.5 . . ?
C7 C6 P1 104.6(2) . . ?
C8 C6 P1 110.1(2) . . ?
C8 C6 C7 109.6(3) . . ?
C8 C6 C9 111.1(3) . . ?
C9 C6 P1 112.3(2) . . ?
C9 C6 C7 109.0(3) . . ?
C6 C7 H7A 109.5 . . ?
C6 C7 H7B 109.5 . . ?
C6 C7 H7C 109.5 . . ?
H7A C7 H7B 109.5 . . ?
H7A C7 H7C 109.5 . . ?
H7B C7 H7C 109.5 . . ?
C6 C8 H8A 109.5 . . ?
C6 C8 H8B 109.5 . . ?
C6 C8 H8C 109.5 . . ?
H8A C8 H8B 109.5 . . ?
H8A C8 H8C 109.5 . . ?
H8B C8 H8C 109.5 . . ?
C6 C9 H9A 109.5 . . ?
C6 C9 H9B 109.5 . . ?
C6 C9 H9C 109.5 . . ?
H9A C9 H9B 109.5 . . ?
H9A C9 H9C 109.5 . . ?
H9B C9 H9C 109.5 . . ?
Si1 C10 Al1 121.25(18) . . ?
Si1B C10 Si2B 115.32(19) . . ?
Si1B C10 Al1 116.36(18) . . ?
Si1B C10 H10 98.7 . . ?
Si2 C10 Si1 119.68(18) . . ?
Si2 C10 Al1 116.89(14) . . ?
Si2B C10 Al1 121.61(14) . . ?
Si2B C10 H10 98.7 . . ?
Al1 C10 H10 98.7 . . ?
Si1 C11 H11A 109.5 . . ?
Si1 C11 H11B 109.5 . . ?
Si1 C11 H11C 109.5 . . ?
H11A C11 H11B 109.5 . . ?
H11A C11 H11C 109.5 . . ?
H11B C11 H11C 109.5 . . ?
Si1B C11B H11D 109.5 . . ?
Si1B C11B H11E 109.5 . . ?
Si1B C11B H11F 109.5 . . ?
H11D C11B H11E 109.5 . . ?
H11D C11B H11F 109.5 . . ?
H11E C11B H11F 109.5 . . ?
Si1 C12 H12D 109.5 . . ?
Si1 C12 H12E 109.5 . . ?
Si1 C12 H12F 109.5 . . ?
H12D C12 H12E 109.5 . . ?
H12D C12 H12F 109.5 . . ?
H12E C12 H12F 109.5 . . ?
Si1B C12B H12A 109.5 . . ?
Si1B C12B H12B 109.5 . . ?
Si1B C12B H12C 109.5 . . ?
H12A C12B H12B 109.5 . . ?
H12A C12B H12C 109.5 . . ?
H12B C12B H12C 109.5 . . ?
Si1 C13 H13D 109.5 . . ?
Si1 C13 H13E 109.5 . . ?
Si1 C13 H13F 109.5 . . ?
H13D C13 H13E 109.5 . . ?
H13D C13 H13F 109.5 . . ?
H13E C13 H13F 109.5 . . ?
Si1B C13B H13A 109.5 . . ?
Si1B C13B H13B 109.5 . . ?
Si1B C13B H13C 109.5 . . ?
H13A C13B H13B 109.5 . . ?
H13A C13B H13C 109.5 . . ?
H13B C13B H13C 109.5 . . ?
Si2 C14 H14D 109.5 . . ?
Si2 C14 H14E 109.5 . . ?
Si2 C14 H14F 109.5 . . ?
H14D C14 H14E 109.5 . . ?
H14D C14 H14F 109.5 . . ?
H14E C14 H14F 109.5 . . ?
Si2B C14B H14A 109.5 . . ?
Si2B C14B H14B 109.5 . . ?
Si2B C14B H14C 109.5 . . ?
H14A C14B H14B 109.5 . . ?
H14A C14B H14C 109.5 . . ?
H14B C14B H14C 109.5 . . ?
Si2 C15 H15A 109.5 . . ?
Si2 C15 H15B 109.5 . . ?
Si2 C15 H15C 109.5 . . ?
H15A C15 H15B 109.5 . . ?
H15A C15 H15C 109.5 . . ?
H15B C15 H15C 109.5 . . ?
Si2B C15B H15D 109.5 . . ?
Si2B C15B H15E 109.5 . . ?
Si2B C15B H15F 109.5 . . ?
H15D C15B H15E 109.5 . . ?
H15D C15B H15F 109.5 . . ?
H15E C15B H15F 109.5 . . ?
Si2 C16 H16A 109.5 . . ?
Si2 C16 H16B 109.5 . . ?
Si2 C16 H16C 109.5 . . ?
H16A C16 H16B 109.5 . . ?
H16A C16 H16C 109.5 . . ?
H16B C16 H16C 109.5 . . ?
Si2B C16B H16D 109.5 . . ?
Si2B C16B H16E 109.5 . . ?
Si2B C16B H16F 109.5 . . ?
H16D C16B H16E 109.5 . . ?
H16D C16B H16F 109.5 . . ?
H16E C16B H16F 109.5 . . ?
Si3 C17 Al1 120.7(4) . . ?
Si3 C17 H17 101.1 . . ?
Si4 C17 Si3 116.7(5) . . ?
Si4 C17 Al1 111.7(4) . . ?
Si4 C17 H17 101.1 . . ?
Al1 C17 H17 101.1 . . ?
Si4B C17B Si3B 115.1(5) . . ?
Si4B C17B Al1 128.7(6) . . ?
Al1 C17B Si3B 116.1(6) . . ?
Si3 C18 H18A 109.5 . . ?
Si3 C18 H18B 109.5 . . ?
Si3 C18 H18C 109.5 . . ?
H18A C18 H18B 109.5 . . ?
H18A C18 H18C 109.5 . . ?
H18B C18 H18C 109.5 . . ?
Si3B C18B H18D 109.5 . . ?
Si3B C18B H18E 109.5 . . ?
Si3B C18B H18F 109.5 . . ?
H18D C18B H18E 109.5 . . ?
H18D C18B H18F 109.5 . . ?
H18E C18B H18F 109.5 . . ?
Si3 C19 H19D 109.5 . . ?
Si3 C19 H19E 109.5 . . ?
Si3 C19 H19F 109.5 . . ?
H19D C19 H19E 109.5 . . ?
H19D C19 H19F 109.5 . . ?
H19E C19 H19F 109.5 . . ?
Si3B C19B H19C 109.5 . . ?
Si3B C19B H19A 109.5 . . ?
Si3B C19B H19B 109.5 . . ?
H19C C19B H19A 109.5 . . ?
H19C C19B H19B 109.5 . . ?
H19A C19B H19B 109.5 . . ?
Si3 C20 H20D 109.5 . . ?
Si3 C20 H20E 109.5 . . ?
Si3 C20 H20F 109.5 . . ?
H20D C20 H20E 109.5 . . ?
H20D C20 H20F 109.5 . . ?
H20E C20 H20F 109.5 . . ?
Si3B C20B H20A 109.5 . . ?
Si3B C20B H20B 109.5 . . ?
Si3B C20B H20C 109.5 . . ?
H20A C20B H20B 109.5 . . ?
H20A C20B H20C 109.5 . . ?
H20B C20B H20C 109.5 . . ?
Si4 C21 H21A 109.5 . . ?
Si4 C21 H21B 109.5 . . ?
Si4 C21 H21C 109.5 . . ?
H21A C21 H21B 109.5 . . ?
H21A C21 H21C 109.5 . . ?
H21B C21 H21C 109.5 . . ?
Si4B C21B H21D 109.5 . . ?
Si4B C21B H21E 109.5 . . ?
Si4B C21B H21F 109.5 . . ?
H21D C21B H21E 109.5 . . ?
H21D C21B H21F 109.5 . . ?
H21E C21B H21F 109.5 . . ?
Si4 C22 H22A 109.5 . . ?
Si4 C22 H22B 109.5 . . ?
Si4 C22 H22C 109.5 . . ?
H22A C22 H22B 109.5 . . ?
H22A C22 H22C 109.5 . . ?
H22B C22 H22C 109.5 . . ?
Si4B C22B H22D 109.5 . . ?
Si4B C22B H22E 109.5 . . ?
Si4B C22B H22F 109.5 . . ?
H22D C22B H22E 109.5 . . ?
H22D C22B H22F 109.5 . . ?
H22E C22B H22F 109.5 . . ?
Si4 C23 H23A 109.5 . . ?
Si4 C23 H23B 109.5 . . ?
Si4 C23 H23C 109.5 . . ?
H23A C23 H23B 109.5 . . ?
H23A C23 H23C 109.5 . . ?
H23B C23 H23C 109.5 . . ?
Si4B C23B H23D 109.5 . . ?
Si4B C23B H23E 109.5 . . ?
Si4B C23B H23F 109.5 . . ?
H23D C23B H23E 109.5 . . ?
H23D C23B H23F 109.5 . . ?
H23E C23B H23F 109.5 . . ?

loop_
_geom_bond_atom_site_label_1
_geom_bond_atom_site_label_2
_geom_bond_distance
_geom_bond_site_symmetry_2
_geom_bond_publ_flag
P1 O1 1.5399(15) . ?
P1 C1 1.868(2) . ?
P1 C2 1.826(2) . ?
P1 C6 1.841(2) . ?
Si1 C10 1.879(4) . ?
Si1 C11 1.928(9) . ?
Si1 C12 1.823(8) . ?
Si1 C13 1.955(9) . ?
Si1B C10 1.810(4) . ?
Si1B C11B 1.896(8) . ?
Si1B C12B 1.913(10) . ?
Si1B C13B 1.899(10) . ?
Si2 C10 1.821(3) . ?
Si2 C14 1.911(10) . ?
Si2 C15 1.857(8) . ?
Si2 C16 1.887(8) . ?
Si2B C10 1.917(3) . ?
Si2B C14B 1.933(8) . ?
Si2B C15B 1.897(9) . ?
Si2B C16B 1.865(7) . ?
Si3 C17 1.864(9) . ?
Si3 C18 1.937(8) . ?
Si3 C19 1.891(7) . ?
Si3 C20 1.872(7) . ?
Si3B C17B 1.906(11) . ?
Si3B C18B 1.873(10) . ?
Si3B C19B 1.873(10) . ?
Si3B C20B 1.856(8) . ?
Si4 C17 1.824(9) . ?
Si4 C21 1.869(7) . ?
Si4 C22 1.873(8) . ?
Si4 C23 1.912(6) . ?
Si4B C17B 1.839(11) . ?
Si4B C21B 1.923(9) . ?
Si4B C22B 1.898(11) . ?
Si4B C23B 1.946(9) . ?
Al1 O1 1.8549(16) . ?
Al1 O2 1.8478(17) . ?
Al1 C10 1.978(2) . ?
Al1 C17 2.090(8) . ?
Al1 C17B 1.856(10) . ?
O2 C1 1.287(3) . ?
O3 C1 1.215(3) . ?
C2 C3 1.535(4) . ?
C2 C4 1.538(4) . ?
C2 C5 1.542(4) . ?
C3 H3A 0.9700 . ?
C3 H3B 0.9700 . ?
C3 H3C 0.9700 . ?
C4 H4A 0.9700 . ?
C4 H4B 0.9700 . ?
C4 H4C 0.9700 . ?
C5 H5A 0.9700 . ?
C5 H5B 0.9700 . ?
C5 H5C 0.9700 . ?
C6 C7 1.533(5) . ?
C6 C8 1.514(5) . ?
C6 C9 1.532(4) . ?
C7 H7A 0.9700 . ?
C7 H7B 0.9700 . ?
C7 H7C 0.9700 . ?
C8 H8A 0.9700 . ?
C8 H8B 0.9700 . ?
C8 H8C 0.9700 . ?
C9 H9A 0.9700 . ?
C9 H9B 0.9700 . ?
C9 H9C 0.9700 . ?
C10 H10 0.9900 . ?
C11 H11A 0.9700 . ?
C11 H11B 0.9700 . ?
C11 H11C 0.9700 . ?
C11B H11D 0.9700 . ?
C11B H11E 0.9700 . ?
C11B H11F 0.9700 . ?
C12 H12D 0.9700 . ?
C12 H12E 0.9700 . ?
C12 H12F 0.9700 . ?
C12B H12A 0.9700 . ?
C12B H12B 0.9700 . ?
C12B H12C 0.9700 . ?
C13 H13D 0.9700 . ?
C13 H13E 0.9700 . ?
C13 H13F 0.9700 . ?
C13B H13A 0.9700 . ?
C13B H13B 0.9700 . ?
C13B H13C 0.9700 . ?
C14 H14D 0.9700 . ?
C14 H14E 0.9700 . ?
C14 H14F 0.9700 . ?
C14B H14A 0.9700 . ?
C14B H14B 0.9700 . ?
C14B H14C 0.9700 . ?
C15 H15A 0.9700 . ?
C15 H15B 0.9700 . ?
C15 H15C 0.9700 . ?
C15B H15D 0.9700 . ?
C15B H15E 0.9700 . ?
C15B H15F 0.9700 . ?
C16 H16A 0.9700 . ?
C16 H16B 0.9700 . ?
C16 H16C 0.9700 . ?
C16B H16D 0.9700 . ?
C16B H16E 0.9700 . ?
C16B H16F 0.9700 . ?
C17 H17 0.9900 . ?
C18 H18A 0.9700 . ?
C18 H18B 0.9700 . ?
C18 H18C 0.9700 . ?
C18B H18D 0.9700 . ?
C18B H18E 0.9700 . ?
C18B H18F 0.9700 . ?
C19 H19D 0.9700 . ?
C19 H19E 0.9700 . ?
C19 H19F 0.9700 . ?
C19B H19C 0.9700 . ?
C19B H19A 0.9700 . ?
C19B H19B 0.9700 . ?
C20 H20D 0.9700 . ?
C20 H20E 0.9700 . ?
C20 H20F 0.9700 . ?
C20B H20A 0.9700 . ?
C20B H20B 0.9700 . ?
C20B H20C 0.9700 . ?
C21 H21A 0.9700 . ?
C21 H21B 0.9700 . ?
C21 H21C 0.9700 . ?
C21B H21D 0.9700 . ?
C21B H21E 0.9700 . ?
C21B H21F 0.9700 . ?
C22 H22A 0.9700 . ?
C22 H22B 0.9700 . ?
C22 H22C 0.9700 . ?
C22B H22D 0.9700 . ?
C22B H22E 0.9700 . ?
C22B H22F 0.9700 . ?
C23 H23A 0.9700 . ?
C23 H23B 0.9700 . ?
C23 H23C 0.9700 . ?
C23B H23D 0.9700 . ?
C23B H23E 0.9700 . ?
C23B H23F 0.9700 . ?

loop_
_geom_torsion_atom_site_label_1
_geom_torsion_atom_site_label_2
_geom_torsion_atom_site_label_3
_geom_torsion_atom_site_label_4
_geom_torsion
_geom_torsion_site_symmetry_1
_geom_torsion_site_symmetry_2
_geom_torsion_site_symmetry_3
_geom_torsion_site_symmetry_4
_geom_torsion_publ_flag
Al1 O2 C1 P1 2.0(2) . . . . ?
Al1 O2 C1 O3 -177.80(19) . . . . ?
O1 P1 C1 O2 -1.94(17) . . . . ?
O1 P1 C1 O3 177.88(19) . . . . ?
O1 P1 C2 C3 -60.7(2) . . . . ?
O1 P1 C2 C4 -179.5(2) . . . . ?
O1 P1 C2 C5 57.2(2) . . . . ?
O1 P1 C6 C7 58.4(2) . . . . ?
O1 P1 C6 C8 -59.3(3) . . . . ?
O1 P1 C6 C9 176.4(2) . . . . ?
O1 Al1 O2 C1 -1.17(18) . . . . ?
O1 Al1 C17B Si3B -60.9(6) . . . . ?
O1 Al1 C17B Si4B 115.9(6) . . . . ?
O2 Al1 O1 P1 -0.38(10) . . . . ?
O2 Al1 C17B Si3B -157.3(4) . . . . ?
O2 Al1 C17B Si4B 19.5(7) . . . . ?
C1 P1 O1 Al1 1.22(11) . . . . ?
C1 P1 C2 C3 49.4(2) . . . . ?
C1 P1 C2 C4 -69.4(2) . . . . ?
C1 P1 C2 C5 167.4(2) . . . . ?
C1 P1 C6 C7 -51.2(2) . . . . ?
C1 P1 C6 C8 -168.9(2) . . . . ?
C1 P1 C6 C9 66.8(3) . . . . ?
C2 P1 O1 Al1 115.65(12) . . . . ?
C2 P1 C1 O2 -118.50(17) . . . . ?
C2 P1 C1 O3 61.3(2) . . . . ?
C2 P1 C6 C7 -173.5(2) . . . . ?
C2 P1 C6 C8 68.9(3) . . . . ?
C2 P1 C6 C9 -55.5(3) . . . . ?
C6 P1 O1 Al1 -112.66(13) . . . . ?
C6 P1 C1 O2 113.57(18) . . . . ?
C6 P1 C1 O3 -66.6(2) . . . . ?
C6 P1 C2 C3 171.55(18) . . . . ?
C6 P1 C2 C4 52.8(3) . . . . ?
C6 P1 C2 C5 -70.5(3) . . . . ?
C10 Al1 O1 P1 113.97(12) . . . . ?
C10 Al1 O2 C1 -118.42(19) . . . . ?
C10 Al1 C17B Si3B 74.3(6) . . . . ?
C10 Al1 C17B Si4B -108.9(6) . . . . ?
C11 Si1 C10 Si2 67.8(5) . . . . ?
C11 Si1 C10 Al1 -129.5(4) . . . . ?
C11B Si1B C10 Si2B 25.5(7) . . . . ?
C11B Si1B C10 Al1 177.3(6) . . . . ?
C12 Si1 C10 Si2 -168.8(5) . . . . ?
C12 Si1 C10 Al1 -6.1(6) . . . . ?
C12B Si1B C10 Si2B -80.4(5) . . . . ?
C12B Si1B C10 Al1 71.5(5) . . . . ?
C13 Si1 C10 Si2 -45.3(5) . . . . ?
C13 Si1 C10 Al1 117.5(4) . . . . ?
C13B Si1B C10 Si2B 161.1(5) . . . . ?
C13B Si1B C10 Al1 -47.1(5) . . . . ?
C14 Si2 C10 Si1 101.0(4) . . . . ?
C14 Si2 C10 Al1 -62.5(4) . . . . ?
C15 Si2 C10 Si1 -16.1(7) . . . . ?
C15 Si2 C10 Al1 -179.5(7) . . . . ?
C16 Si2 C10 Si1 -135.1(4) . . . . ?
C16 Si2 C10 Al1 61.5(4) . . . . ?
C17 Al1 O1 P1 -116.2(3) . . . . ?
C17 Al1 O2 C1 118.4(3) . . . . ?
C17B Al1 O1 P1 -109.0(4) . . . . ?
C17B Al1 O2 C1 109.3(4) . . . . ?
C18 Si3 C17 Si4 -163.1(4) . . . . ?
C18 Si3 C17 Al1 -22.0(6) . . . . ?
C19 Si3 C17 Si4 80.6(5) . . . . ?
C19 Si3 C17 Al1 -138.2(5) . . . . ?
C20 Si3 C17 Si4 -35.6(4) . . . . ?
C20 Si3 C17 Al1 105.5(5) . . . . ?
C21 Si4 C17 Si3 -163.0(4) . . . . ?
C21 Si4 C17 Al1 52.5(5) . . . . ?
C21B Si4B C17B Si3B 54.0(7) . . . . ?
C21B Si4B C17B Al1 -122.8(7) . . . . ?
C22 Si4 C17 Si3 -40.4(6) . . . . ?
C22 Si4 C17 Al1 175.0(5) . . . . ?
C22B Si4B C17B Si3B -65.7(8) . . . . ?
C22B Si4B C17B Al1 117.4(8) . . . . ?
C23 Si4 C17 Si3 77.9(5) . . . . ?
C23 Si4 C17 Al1 -66.6(5) . . . . ?
C23B Si4B C17B Si3B 177.1(6) . . . . ?
C23B Si4B C17B Al1 0.2(9) . . . . ?

loop_
_exptl_oxdiff_crystal_face_indexfrac_h
_exptl_oxdiff_crystal_face_indexfrac_k
_exptl_oxdiff_crystal_face_indexfrac_l
_exptl_oxdiff_crystal_face_x
_exptl_oxdiff_crystal_face_y
_exptl_oxdiff_crystal_face_z
-0.0519 -0.0764 -0.9798 0.0448 -0.0525 0.0041
0.0519 0.0764 0.9798 -0.0448 0.0525 -0.0041
0.9750 0.9761 -1.0366 -0.0169 -0.0571 0.0447
0.9266 -1.1097 -2.0053 0.0182 -0.1221 0.0015
-0.9266 1.1097 2.0053 -0.0182 0.1221 -0.0015
-0.0502 -1.0811 -0.9742 0.0399 -0.0588 -0.0195
0.0502 1.0811 0.9742 -0.0399 0.0588 0.0195
0.0537 -0.9283 0.9853 -0.0497 0.0462 -0.0277
-1.0270 -1.0525 0.0569 0.0617 0.0046 -0.0406
1.0270 1.0525 -0.0569 -0.0617 -0.0046 0.0406
-1.0305 0.9570 0.0458 0.0714 0.0171 0.0067
1.0305 -0.9570 -0.0458 -0.0714 -0.0171 -0.0067
1.0287 0.0477 -0.0513 -0.0666 -0.0108 0.0170
-1.0287 -0.0477 0.0513 0.0666 0.0108 -0.0170
-0.0018 1.0047 -0.0056 0.0049 0.0063 0.0236
0.0018 -1.0047 0.0056 -0.0049 -0.0063 -0.0236
-0.9785 1.0333 1.0255 0.0266 0.0696 0.0026
0.9785 -1.0333 -1.0255 -0.0266 -0.0696 -0.0026
-5.7074 31.6231 9.9333 0.1018 0.7852 0.5898
9.5983 -15.1872 5.5055 -0.9456 0.1168 -0.2499
-3.4558 32.5537 -5.9079 0.6286 -0.0749 0.7533
9.0431 34.3606 -3.5902 -0.2999 -0.0412 0.9681
